data_7124345
loop_
_publ_author_name
'Liu, Chengjun'
'Sun, Zenghui'
'Xie, Fukai'
'Liang, Guoduan'
'Yang, Lu'
'Li, Yaqiao'
'Cheng, Mao-sheng'
'Lin, Bin'
'Liu, Yongxiang'

_publ_section_title
;
 Gold(I)-Catalyzed Pathway-Switchable Tandem Cycloisomerizations to
 Indolizino[8,7-b]indole and Indolo[2,3-a]quinolizine Derivatives
;
_journal_name_full 'Chemical Communications'
_journal_paper_doi 10.1039/C9CC05667J
_journal_year 2019
_chemical_formula_moiety 'C38 H36 N2 O Si'
_chemical_formula_sum 'C38 H36 N2 O Si'
_chemical_formula_weight 564.78
_space_group_crystal_system triclinic
_space_group_IT_number 2
_space_group_name_Hall '-P 1'
_space_group_name_H-M_alt 'P -1'
_symmetry_space_group_name_Hall '-P 1'
_symmetry_space_group_name_H-M 'P -1'
_atom_sites_solution_hydrogens geom
_atom_sites_solution_primary dual
_audit_creation_date 2018-05-29
_audit_creation_method
;
Olex2 1.2
(compiled 2018.05.18 svn.r3508 for OlexSys, GUI svn.r5497)
;
_audit_update_record
;
2019-04-17 deposited with the CCDC.    2019-10-18 downloaded from the CCDC.
;
_cell_angle_alpha 88.276(3)
_cell_angle_beta 83.244(4)
_cell_angle_gamma 77.357(4)
_cell_formula_units_Z 4
_cell_length_a 10.0141(5)
_cell_length_b 16.8417(6)
_cell_length_c 18.3913(8)
_cell_measurement_reflns_used 7751
_cell_measurement_temperature 100.00(10)
_cell_measurement_theta_max 73.4590
_cell_measurement_theta_min 2.3870
_cell_volume 3005.5(2)
_computing_cell_refinement 'CrysAlisPro 1.171.38.43f (Rigaku OD, 2015)'
_computing_data_collection 'CrysAlisPro 1.171.38.43f (Rigaku OD, 2015)'
_computing_data_reduction 'CrysAlisPro 1.171.38.43f (Rigaku OD, 2015)'
_computing_molecular_graphics 'Olex2 (Dolomanov et al., 2009)'
_computing_publication_material 'Olex2 (Dolomanov et al., 2009)'
_computing_structure_refinement 'ShelXL (Sheldrick, 2015)'
_computing_structure_solution 'ShelXT (Sheldrick, 2015)'
_diffrn_ambient_environment N~2~
_diffrn_ambient_temperature 100.00(10)
_diffrn_detector 'CCD plate'
_diffrn_detector_area_resol_mean 5.2684
_diffrn_detector_type AtlasS2
_diffrn_measured_fraction_theta_full 0.999
_diffrn_measured_fraction_theta_max 0.966
_diffrn_measurement_details
;
List of Runs (angles in degrees, time in seconds):

  # Type    Start    End  Width  t~exp~   \w     \q     \k     \f   Frames
#--------------------------------------------------------------------------
  1  \w      8.00  80.00   1.00    1.00    --   40.98 -99.00   0.00   72
  2  \w     35.00  68.00   1.00    1.00    --   40.98-125.00 -60.00   33
  3  \w     44.00  82.00   1.00    1.00    --   40.98-125.00-180.00   38
  4  \w     35.00 136.00   1.00    1.00    --  106.95 -61.00-150.00  101
  5  \w     88.00 117.00   1.00    1.00    --  106.95-125.00 -60.00   29
  6  \w     48.00  93.00   1.00    1.00    --  106.95 -94.00  60.00   45
  7  \w     48.00  99.00   1.00    1.00    --  106.95 -94.00 120.00   51
  8  \w     32.00 105.00   1.00    1.00    --  106.95 -30.00  30.00   73
  9  \w     67.00 178.00   1.00    1.00    --  106.95  15.00 -30.00  111
 10  \w    138.00 165.00   1.00    1.00    --  106.95  77.00   0.00   27
 11  \w    129.00 178.00   1.00    1.00    --  106.95 125.00  60.00   49
 12  \w    109.00 177.00   1.00    1.00    --  106.95 125.00 120.00   68
 13  \w     86.00 113.00   1.00    1.00    --  106.95  77.00   0.00   27
 14  \w     82.00 147.00   1.00    1.00    --  106.95  45.00-120.00   65
 15  \w     75.00 176.00   1.00    1.00    --  106.95  77.00-180.00  101
 16  \w     24.00 104.00   1.00    1.00    --  106.95 -94.00-180.00   80
 17  \w    -81.00  39.00   1.00    1.00    --  -40.98  19.00-120.00  120
 18  \w   -100.00 -64.00   1.00    1.00    --  -40.98-160.00 170.00   36
 19  \w   -110.00 -35.00   1.00    1.00    --  -40.98 -38.00  60.00   75
;
_diffrn_measurement_device 'four-circle diffractometer'
_diffrn_measurement_device_type 'SuperNova, Dual, Cu at zero, AtlasS2'
_diffrn_measurement_method '\w scans'
_diffrn_orient_matrix_type 'CrysAlisPro convention (1999,Acta A55,543-557)'
_diffrn_orient_matrix_UB_11 -0.0031243000
_diffrn_orient_matrix_UB_12 0.0109652000
_diffrn_orient_matrix_UB_13 0.0830873000
_diffrn_orient_matrix_UB_21 0.0440162000
_diffrn_orient_matrix_UB_22 -0.0929180000
_diffrn_orient_matrix_UB_23 0.0094866000
_diffrn_orient_matrix_UB_31 0.1524359000
_diffrn_orient_matrix_UB_32 0.0058817000
_diffrn_orient_matrix_UB_33 -0.0110355000
_diffrn_radiation_monochromator mirror
_diffrn_radiation_probe x-ray
_diffrn_radiation_type CuK\a
_diffrn_radiation_wavelength 1.54184
_diffrn_reflns_av_R_equivalents 0.0568
_diffrn_reflns_av_unetI/netI 0.0690
_diffrn_reflns_Laue_measured_fraction_full 0.999
_diffrn_reflns_Laue_measured_fraction_max 0.966
_diffrn_reflns_limit_h_max 12
_diffrn_reflns_limit_h_min -10
_diffrn_reflns_limit_k_max 20
_diffrn_reflns_limit_k_min -20
_diffrn_reflns_limit_l_max 22
_diffrn_reflns_limit_l_min -22
_diffrn_reflns_number 21813
_diffrn_reflns_point_group_measured_fraction_full 0.999
_diffrn_reflns_point_group_measured_fraction_max 0.966
_diffrn_reflns_theta_full 67.684
_diffrn_reflns_theta_max 73.628
_diffrn_reflns_theta_min 2.419
_diffrn_source 'micro-focus sealed X-ray tube'
_diffrn_source_type 'SuperNova (Cu) X-ray Source'
_exptl_absorpt_coefficient_mu 0.940
_exptl_absorpt_correction_T_max 1.00000
_exptl_absorpt_correction_T_min 0.80927
_exptl_absorpt_correction_type multi-scan
_exptl_absorpt_process_details
;
CrysAlisPro 1.171.38.43f (Rigaku Oxford Diffraction, 2015)
Empirical absorption correction using spherical harmonics,
 implemented in SCALE3 ABSPACK scaling algorithm.
;
_exptl_crystal_colour yellow
_exptl_crystal_colour_primary yellow
_exptl_crystal_density_diffrn 1.248
_exptl_crystal_description block
_exptl_crystal_F_000 1200
_exptl_crystal_size_max 0.13
_exptl_crystal_size_mid 0.12
_exptl_crystal_size_min 0.11
_refine_diff_density_max 0.475
_refine_diff_density_min -0.432
_refine_diff_density_rms 0.073
_refine_ls_extinction_method none
_refine_ls_goodness_of_fit_ref 1.062
_refine_ls_hydrogen_treatment constr
_refine_ls_matrix_type full
_refine_ls_number_parameters 763
_refine_ls_number_reflns 11721
_refine_ls_number_restraints 0
_refine_ls_restrained_S_all 1.062
_refine_ls_R_factor_all 0.0785
_refine_ls_R_factor_gt 0.0635
_refine_ls_shift/su_max 0.001
_refine_ls_shift/su_mean 0.000
_refine_ls_structure_factor_coef Fsqd
_refine_ls_weighting_details 'w=1/[\s^2^(Fo^2^)+(0.0937P)^2^+1.8189P] where P=(Fo^2^+2Fc^2^)/3'
_refine_ls_weighting_scheme calc
_refine_ls_wR_factor_gt 0.1769
_refine_ls_wR_factor_ref 0.1928
_reflns_Friedel_coverage 0.000
_reflns_number_gt 9300
_reflns_number_total 11721
_reflns_threshold_expression 'I > 2\s(I)'
_cod_data_source_file c9cc05667j2.cif
_cod_data_source_block exp_1493
_cod_database_code 7124345
_shelx_shelxl_version_number 2017/1
_shelx_space_group_comment
;
The symmetry employed for this shelxl refinement is uniquely defined
by the following loop, which should always be used as a source of
symmetry information in preference to the above space-group names.
They are only intended as comments.
;
_reflns_odcompleteness_completeness 99.97
_reflns_odcompleteness_iscentric 1
_reflns_odcompleteness_theta 66.97
_olex2_refinement_description
;
1. Fixed Uiso
 At 1.2 times of:
  All C(H) groups, All C(H,H) groups
 At 1.5 times of:
  All C(H,H,H) groups
2.a Secondary CH2 refined with riding coordinates:
 C32(H32A,H32B), C01F(H01A,H01B), C11(H11A,H11B), C10(H10A,H10B), C024(H02D,
 H02E), C026(H02I,H02J)
2.b Aromatic/amide H refined with riding coordinates:
 C31(H31), C15(H15), C2(H2), C00Q(H00Q), C00S(H00S), C00T(H00T), C00U(H00U),
 C21(H21), C14(H14), C22(H22), C011(H011), C25(H25), C30(H30), C016(H016),
 C017(H017), C24(H24), C019(H019), C23(H23), C01C(H01C), C01D(H01D), C3(H3),
 C01H(H01H), C5(H5), C01K(H01K), C01L(H01L), C01M(H01M), C38(H38), C27(H27),
 C01Q(H01Q), C01R(H01R), C01V(H01V), C01W(H01W), C4(H4), C01Z(H01Z), C29(H29),
 C021(H021), C28(H28), C028(H028), C37(H37), C36(H36), C34(H34), C35(H35)
2.c Idealised Me refined as rotating group:
 C18(H18A,H18B,H18C), C19(H19A,H19B,H19C), C01X(H01E,H01F,H01G), C023(H02A,
 H02B,H02C), C025(H02F,H02G,H02H), C17(H17A,H17B,H17C)
;

loop_
_space_group_symop_operation_xyz
'x, y, z'
'-x, -y, -z'

loop_
_atom_site_label
_atom_site_type_symbol
_atom_site_fract_x
_atom_site_fract_y
_atom_site_fract_z
_atom_site_U_iso_or_equiv
_atom_site_adp_type
_atom_site_occupancy
_atom_site_site_symmetry_order
_atom_site_calc_flag
_atom_site_refinement_flags_posn
Si1 Si 0.82083(7) 0.59048(4) 0.36147(4) 0.01828(16) Uani 1 1 d .
Si02 Si 0.23457(7) 0.89105(4) 0.60839(4) 0.01927(16) Uani 1 1 d .
O003 O 0.56195(18) 0.77841(11) 0.19319(10) 0.0246(4) Uani 1 1 d .
O004 O 0.47870(19) 0.70345(12) 0.77797(11) 0.0305(4) Uani 1 1 d .
N1 N 0.7761(2) 0.79937(13) 0.14777(12) 0.0208(4) Uani 1 1 d .
N006 N -0.1203(2) 0.71673(13) 0.86391(12) 0.0214(4) Uani 1 1 d .
N2 N 1.1562(2) 0.78629(13) 0.12367(12) 0.0209(4) Uani 1 1 d .
N008 N 0.2621(2) 0.69430(13) 0.83175(12) 0.0214(4) Uani 1 1 d .
C9 C 0.9133(2) 0.76939(15) 0.16392(14) 0.0204(5) Uani 1 1 d .
C7 C 0.9863(3) 0.84348(15) 0.05429(14) 0.0216(5) Uani 1 1 d .
C12 C 0.6866(3) 0.76393(15) 0.19285(14) 0.0205(5) Uani 1 1 d .
C26 C 0.9805(2) 0.62507(15) 0.37846(14) 0.0203(5) Uani 1 1 d .
C1 C 1.2171(3) 0.82044(15) 0.06285(14) 0.0215(5) Uani 1 1 d .
C31 C 0.9748(3) 0.70798(16) 0.38571(14) 0.0233(5) Uani 1 1 d .
H31 H 0.893599 0.745111 0.378793 0.028 Uiso 1 1 calc R
C13 C 0.7753(2) 0.70638(15) 0.24165(13) 0.0196(5) Uani 1 1 d .
C15 C 0.7237(3) 0.66196(15) 0.29583(14) 0.0207(5) Uani 1 1 d .
H15 H 0.628646 0.667404 0.301310 0.025 Uiso 1 1 calc R
C00H C 0.0213(3) 0.70124(15) 0.86772(14) 0.0215(5) Uani 1 1 d .
C8 C 1.0157(3) 0.80014(15) 0.11712(14) 0.0205(5) Uani 1 1 d .
C00J C 0.2667(3) 0.77844(15) 0.73118(14) 0.0218(5) Uani 1 1 d .
C00K C 0.0519(3) 0.87974(15) 0.60888(14) 0.0207(5) Uani 1 1 d .
C20 C 0.7092(3) 0.59955(15) 0.45233(14) 0.0205(5) Uani 1 1 d .
C00M C 0.1240(3) 0.72697(15) 0.81724(14) 0.0209(5) Uani 1 1 d .
C00N C 0.3525(3) 0.72208(15) 0.78152(14) 0.0220(5) Uani 1 1 d .
C00O C -0.2568(3) 0.84725(16) 0.81763(13) 0.0221(5) Uani 1 1 d .
C2 C 1.3562(3) 0.82161(16) 0.04343(15) 0.0254(5) Uani 1 1 d .
H2 H 1.423378 0.797804 0.073053 0.031 Uiso 1 1 calc R
C00Q C 0.2507(3) 0.89084(15) 0.45287(15) 0.0234(5) Uani 1 1 d .
H00Q H 0.160575 0.920874 0.460457 0.028 Uiso 1 1 calc R
C6 C 1.1134(3) 0.85686(15) 0.01858(14) 0.0217(5) Uani 1 1 d .
C00S C 0.1248(3) 0.77740(15) 0.75856(14) 0.0213(5) Uani 1 1 d .
H00S H 0.047194 0.806658 0.738931 0.026 Uiso 1 1 calc R
C00T C 0.3231(3) 0.81650(15) 0.67487(15) 0.0224(5) Uani 1 1 d .
H00T H 0.418837 0.804524 0.667580 0.027 Uiso 1 1 calc R
C00U C -0.3886(3) 0.88175(17) 0.80056(15) 0.0256(6) Uani 1 1 d .
H00U H -0.442825 0.848705 0.785015 0.031 Uiso 1 1 calc R
C00V C 0.0525(3) 0.65738(16) 0.93007(15) 0.0255(5) Uani 1 1 d .
C00W C 0.3220(3) 0.86512(15) 0.51346(14) 0.0210(5) Uani 1 1 d .
C21 C 0.7641(3) 0.61507(16) 0.51560(14) 0.0225(5) Uani 1 1 d .
H21 H 0.856681 0.617057 0.512485 0.027 Uiso 1 1 calc R
C14 C 0.9155(3) 0.71386(15) 0.21881(14) 0.0211(5) Uani 1 1 d .
H14 H 0.993663 0.685389 0.238476 0.025 Uiso 1 1 calc R
C22 C 0.6835(3) 0.62767(16) 0.58342(15) 0.0258(6) Uani 1 1 d .
H22 H 0.721976 0.639041 0.624492 0.031 Uiso 1 1 calc R
C010 C -0.1797(3) 0.68242(15) 0.92514(14) 0.0237(5) Uani 1 1 d .
C011 C -0.0659(3) 0.93473(16) 0.63961(14) 0.0236(5) Uani 1 1 d .
H011 H -0.056655 0.983149 0.659420 0.028 Uiso 1 1 calc R
C16 C 0.8561(3) 0.48409(16) 0.32074(15) 0.0247(5) Uani 1 1 d .
C25 C 0.5704(3) 0.59555(16) 0.46019(15) 0.0243(5) Uani 1 1 d .
H25 H 0.530492 0.585270 0.419269 0.029 Uiso 1 1 calc R
C30 C 1.0862(3) 0.73628(16) 0.40286(15) 0.0254(5) Uani 1 1 d .
H30 H 1.079827 0.791965 0.406628 0.030 Uiso 1 1 calc R
C33 C 1.2698(3) 0.65489(17) 0.17970(15) 0.0261(6) Uani 1 1 d .
C016 C 0.0323(3) 0.80804(17) 0.57915(15) 0.0265(6) Uani 1 1 d .
H016 H 0.108505 0.770602 0.558034 0.032 Uiso 1 1 calc R
C017 C -0.1785(3) 0.89767(17) 0.84291(15) 0.0258(6) Uani 1 1 d .
H017 H -0.090737 0.875255 0.855405 0.031 Uiso 1 1 calc R
C24 C 0.4908(3) 0.60652(17) 0.52739(16) 0.0279(6) Uani 1 1 d .
H24 H 0.398982 0.602691 0.531167 0.033 Uiso 1 1 calc R
C019 C -0.1957(3) 0.91822(17) 0.64100(16) 0.0287(6) Uani 1 1 d .
H019 H -0.272599 0.955444 0.661705 0.034 Uiso 1 1 calc R
C23 C 0.5469(3) 0.62317(16) 0.58912(15) 0.0262(6) Uani 1 1 d .
H23 H 0.492680 0.631245 0.634059 0.031 Uiso 1 1 calc R
C01B C -0.0737(3) 0.64474(16) 0.96773(15) 0.0262(6) Uani 1 1 d .
C01C C -0.3180(3) 0.68301(16) 0.94648(16) 0.0285(6) Uani 1 1 d .
H01C H -0.386335 0.707983 0.917963 0.034 Uiso 1 1 calc R
C01D C -0.3612(3) 1.01500(17) 0.83041(16) 0.0299(6) Uani 1 1 d .
H01D H -0.395464 1.070905 0.833649 0.036 Uiso 1 1 calc R
C32 C 1.2273(3) 0.74701(16) 0.18450(14) 0.0236(5) Uani 1 1 d .
H32A H 1.167605 0.761410 0.229762 0.028 Uiso 1 1 calc R
H32B H 1.309074 0.768460 0.186813 0.028 Uiso 1 1 calc R
C01F C -0.1972(3) 0.75711(16) 0.80528(14) 0.0240(5) Uani 1 1 d .
H01A H -0.271876 0.730279 0.799989 0.029 Uiso 1 1 calc R
H01B H -0.136520 0.750403 0.759684 0.029 Uiso 1 1 calc R
C3 C 1.3890(3) 0.85958(18) -0.02147(16) 0.0290(6) Uani 1 1 d .
H3 H 1.480527 0.861244 -0.035920 0.035 Uiso 1 1 calc R
C01H C 0.4587(3) 0.82076(16) 0.49877(16) 0.0257(6) Uani 1 1 d .
H01H H 0.509801 0.803218 0.537541 0.031 Uiso 1 1 calc R
C11 C 0.8437(3) 0.86413(16) 0.03149(14) 0.0227(5) Uani 1 1 d .
H11A H 0.833055 0.823163 -0.002034 0.027 Uiso 1 1 calc R
H11B H 0.829282 0.916220 0.006302 0.027 Uiso 1 1 calc R
C5 C 1.1507(3) 0.89561(17) -0.04735(15) 0.0261(6) Uani 1 1 d .
H5 H 1.084424 0.920336 -0.077152 0.031 Uiso 1 1 calc R
C01K C 0.4452(3) 0.82771(16) 0.36931(16) 0.0284(6) Uani 1 1 d .
H01K H 0.485710 0.814358 0.321880 0.034 Uiso 1 1 calc R
C01L C 0.3115(3) 0.87256(16) 0.38139(15) 0.0271(6) Uani 1 1 d .
H01L H 0.262229 0.890510 0.342021 0.033 Uiso 1 1 calc R
C01M C -0.4401(3) 0.96510(18) 0.80649(15) 0.0289(6) Uani 1 1 d .
H01M H -0.528093 0.987555 0.794323 0.035 Uiso 1 1 calc R
C01N C 0.2568(3) 0.99553(15) 0.63372(15) 0.0250(6) Uani 1 1 d .
C38 C 1.2140(3) 0.61035(18) 0.13375(15) 0.0304(6) Uani 1 1 d .
H38 H 1.151739 0.637743 0.102899 0.036 Uiso 1 1 calc R
C27 C 1.1031(3) 0.57164(16) 0.39118(17) 0.0285(6) Uani 1 1 d .
H27 H 1.109927 0.515903 0.387604 0.034 Uiso 1 1 calc R
C01Q C 0.5180(3) 0.80285(16) 0.42823(17) 0.0291(6) Uani 1 1 d .
H01Q H 0.608605 0.773572 0.420077 0.035 Uiso 1 1 calc R
C01R C -0.2114(3) 0.84689(18) 0.61184(16) 0.0292(6) Uani 1 1 d .
H01R H -0.298625 0.835789 0.613218 0.035 Uiso 1 1 calc R
C18 C 0.9067(3) 0.41709(16) 0.37543(17) 0.0293(6) Uani 1 1 d .
H18A H 0.996672 0.420524 0.386323 0.044 Uiso 1 1 calc GR
H18B H 0.910968 0.364875 0.354623 0.044 Uiso 1 1 calc GR
H18C H 0.844094 0.423862 0.419654 0.044 Uiso 1 1 calc GR
C19 C 0.7215(3) 0.47058(17) 0.29723(16) 0.0296(6) Uani 1 1 d .
H19A H 0.652467 0.476774 0.338784 0.044 Uiso 1 1 calc GR
H19B H 0.736010 0.416693 0.277827 0.044 Uiso 1 1 calc GR
H19C H 0.691400 0.509772 0.260318 0.044 Uiso 1 1 calc GR
C10 C 0.7368(3) 0.86806(16) 0.09882(14) 0.0240(5) Uani 1 1 d .
H10A H 0.728676 0.918485 0.124779 0.029 Uiso 1 1 calc R
H10B H 0.647719 0.867555 0.083282 0.029 Uiso 1 1 calc R
C01V C -0.2306(3) 0.98097(18) 0.84954(16) 0.0299(6) Uani 1 1 d .
H01V H -0.177974 1.013977 0.866788 0.036 Uiso 1 1 calc R
C01W C -0.3495(3) 0.64479(18) 1.01202(16) 0.0324(6) Uani 1 1 d .
H01W H -0.441086 0.644557 1.027977 0.039 Uiso 1 1 calc R
C01X C 0.4126(3) 0.99165(18) 0.62532(17) 0.0315(6) Uani 1 1 d .
H01E H 0.456581 0.948773 0.655686 0.047 Uiso 1 1 calc GR
H01F H 0.429061 1.042596 0.639909 0.047 Uiso 1 1 calc GR
H01G H 0.449531 0.981140 0.575105 0.047 Uiso 1 1 calc GR
C4 C 1.2882(3) 0.89591(18) -0.06654(16) 0.0305(6) Uani 1 1 d .
H4 H 1.314600 0.920646 -0.110155 0.037 Uiso 1 1 calc R
C01Z C -0.1097(3) 0.60592(18) 1.03361(16) 0.0315(6) Uani 1 1 d .
H01Z H -0.042243 0.580298 1.062367 0.038 Uiso 1 1 calc R
C29 C 1.2074(3) 0.68251(17) 0.41449(17) 0.0293(6) Uani 1 1 d .
H29 H 1.282795 0.701677 0.425811 0.035 Uiso 1 1 calc R
C021 C -0.0967(3) 0.79151(18) 0.58035(16) 0.0302(6) Uani 1 1 d .
H021 H -0.106943 0.743518 0.560193 0.036 Uiso 1 1 calc R
C28 C 1.2154(3) 0.59992(18) 0.40910(19) 0.0344(7) Uani 1 1 d .
H28 H 1.296144 0.563163 0.417485 0.041 Uiso 1 1 calc R
C023 C 0.1890(3) 1.06056(17) 0.58152(19) 0.0363(7) Uani 1 1 d .
H02A H 0.228507 1.047190 0.532110 0.054 Uiso 1 1 calc GR
H02B H 0.204255 1.112579 0.593928 0.054 Uiso 1 1 calc GR
H02C H 0.091847 1.062658 0.585813 0.054 Uiso 1 1 calc GR
C024 C 0.1967(3) 0.63570(19) 0.95068(16) 0.0314(6) Uani 1 1 d .
H02D H 0.209961 0.584712 0.977646 0.038 Uiso 1 1 calc R
H02E H 0.210920 0.677530 0.982215 0.038 Uiso 1 1 calc R
C025 C 0.1986(3) 1.01797(19) 0.71352(18) 0.0355(7) Uani 1 1 d .
H02F H 0.100742 1.022316 0.719314 0.053 Uiso 1 1 calc GR
H02G H 0.218215 1.069104 0.725219 0.053 Uiso 1 1 calc GR
H02H H 0.240572 0.976484 0.745757 0.053 Uiso 1 1 calc GR
C026 C 0.3004(3) 0.62768(18) 0.88336(16) 0.0312(6) Uani 1 1 d .
H02I H 0.390551 0.627944 0.897577 0.037 Uiso 1 1 calc R
H02J H 0.305842 0.576171 0.859713 0.037 Uiso 1 1 calc R
C17 C 0.9626(3) 0.47929(18) 0.25245(17) 0.0325(6) Uani 1 1 d .
H17A H 0.929649 0.521317 0.218408 0.049 Uiso 1 1 calc GR
H17B H 0.976104 0.427103 0.229778 0.049 Uiso 1 1 calc GR
H17C H 1.048463 0.486476 0.266623 0.049 Uiso 1 1 calc GR
C028 C -0.2468(3) 0.60645(19) 1.05492(17) 0.0350(7) Uani 1 1 d .
H028 H -0.271449 0.580963 1.098433 0.042 Uiso 1 1 calc R
C37 C 1.2488(3) 0.52545(18) 0.13261(17) 0.0340(7) Uani 1 1 d .
H37 H 1.212418 0.496691 0.100349 0.041 Uiso 1 1 calc R
C36 C 1.3379(3) 0.48474(19) 0.17993(19) 0.0379(7) Uani 1 1 d .
H36 H 1.362399 0.428192 0.179783 0.045 Uiso 1 1 calc R
C34 C 1.3578(3) 0.6130(2) 0.2272(2) 0.0426(8) Uani 1 1 d .
H34 H 1.395283 0.641463 0.259137 0.051 Uiso 1 1 calc R
C35 C 1.3904(4) 0.5285(2) 0.2274(2) 0.0485(9) Uani 1 1 d .
H35 H 1.448696 0.500974 0.260142 0.058 Uiso 1 1 calc R

loop_
_atom_site_aniso_label
_atom_site_aniso_U_11
_atom_site_aniso_U_22
_atom_site_aniso_U_33
_atom_site_aniso_U_23
_atom_site_aniso_U_13
_atom_site_aniso_U_12
Si1 0.0148(3) 0.0179(3) 0.0219(3) 0.0002(2) -0.0037(2) -0.0022(2)
Si02 0.0154(3) 0.0176(3) 0.0239(3) 0.0009(3) -0.0045(3) -0.0007(2)
O003 0.0149(9) 0.0310(10) 0.0266(10) 0.0029(8) -0.0042(7) -0.0015(7)
O004 0.0204(10) 0.0325(11) 0.0369(11) 0.0084(8) -0.0083(8) -0.0008(8)
N1 0.0150(10) 0.0236(11) 0.0217(10) 0.0026(8) -0.0027(8) 0.0002(8)
N006 0.0194(11) 0.0210(10) 0.0227(11) 0.0016(8) -0.0029(8) -0.0016(8)
N2 0.0163(10) 0.0226(11) 0.0226(11) 0.0014(8) -0.0032(8) -0.0014(8)
N008 0.0182(10) 0.0201(10) 0.0249(11) 0.0028(8) -0.0071(8) 0.0003(8)
C9 0.0130(11) 0.0226(12) 0.0236(12) -0.0020(10) -0.0022(9) 0.0007(9)
C7 0.0201(13) 0.0200(12) 0.0230(12) -0.0015(10) -0.0017(10) -0.0012(10)
C12 0.0184(13) 0.0208(12) 0.0211(12) -0.0021(9) -0.0024(9) -0.0012(9)
C26 0.0159(12) 0.0219(12) 0.0224(12) 0.0008(9) -0.0027(9) -0.0027(9)
C1 0.0210(13) 0.0192(12) 0.0223(12) -0.0036(9) 0.0020(10) -0.0020(10)
C31 0.0178(12) 0.0228(13) 0.0275(13) -0.0016(10) -0.0034(10) 0.0002(10)
C13 0.0162(12) 0.0204(12) 0.0206(12) -0.0025(9) -0.0021(9) 0.0000(9)
C15 0.0160(12) 0.0204(12) 0.0253(13) -0.0018(10) -0.0031(10) -0.0025(9)
C00H 0.0223(13) 0.0184(12) 0.0221(12) -0.0018(9) -0.0021(10) -0.0006(10)
C8 0.0161(12) 0.0203(12) 0.0237(12) -0.0008(10) -0.0024(10) -0.0006(9)
C00J 0.0215(13) 0.0180(12) 0.0250(13) -0.0021(10) -0.0051(10) -0.0008(9)
C00K 0.0186(12) 0.0224(12) 0.0204(12) 0.0030(9) -0.0059(9) -0.0015(10)
C20 0.0187(12) 0.0169(11) 0.0245(13) 0.0003(9) -0.0026(10) -0.0007(9)
C00M 0.0180(12) 0.0196(12) 0.0236(12) -0.0019(10) -0.0046(10) 0.0008(9)
C00N 0.0213(13) 0.0187(12) 0.0254(13) -0.0007(10) -0.0050(10) -0.0019(10)
C00O 0.0209(13) 0.0262(13) 0.0170(11) 0.0004(9) -0.0019(9) -0.0007(10)
C2 0.0197(13) 0.0257(13) 0.0295(14) -0.0029(10) -0.0015(10) -0.0021(10)
C00Q 0.0195(13) 0.0210(12) 0.0294(14) -0.0003(10) -0.0033(10) -0.0031(10)
C6 0.0207(13) 0.0210(12) 0.0222(12) -0.0004(10) -0.0002(10) -0.0031(10)
C00S 0.0175(12) 0.0201(12) 0.0248(13) 0.0007(10) -0.0060(10) 0.0007(9)
C00T 0.0170(12) 0.0192(12) 0.0295(13) -0.0011(10) -0.0041(10) 0.0000(9)
C00U 0.0194(13) 0.0314(14) 0.0248(13) 0.0011(11) -0.0016(10) -0.0035(11)
C00V 0.0268(14) 0.0225(13) 0.0261(13) -0.0011(10) -0.0043(11) -0.0020(10)
C00W 0.0185(12) 0.0174(12) 0.0259(13) -0.0002(9) 0.0000(10) -0.0024(9)
C21 0.0171(12) 0.0247(13) 0.0256(13) 0.0007(10) -0.0040(10) -0.0037(10)
C14 0.0173(12) 0.0223(12) 0.0217(12) 0.0012(10) -0.0034(9) 0.0008(9)
C22 0.0291(14) 0.0220(13) 0.0261(13) -0.0014(10) -0.0050(11) -0.0037(11)
C010 0.0285(14) 0.0187(12) 0.0222(13) -0.0023(10) 0.0000(10) -0.0024(10)
C011 0.0209(13) 0.0221(13) 0.0259(13) -0.0005(10) -0.0023(10) -0.0005(10)
C16 0.0233(13) 0.0211(13) 0.0293(14) -0.0027(10) -0.0034(11) -0.0038(10)
C25 0.0217(13) 0.0235(13) 0.0285(14) 0.0030(10) -0.0065(10) -0.0052(10)
C30 0.0257(14) 0.0201(13) 0.0308(14) -0.0020(10) -0.0062(11) -0.0043(10)
C33 0.0143(12) 0.0320(15) 0.0296(14) 0.0040(11) -0.0019(10) -0.0006(10)
C016 0.0244(14) 0.0267(14) 0.0268(14) -0.0019(11) -0.0019(11) -0.0026(11)
C017 0.0215(13) 0.0282(14) 0.0264(13) -0.0025(11) -0.0079(10) 0.0003(11)
C24 0.0194(13) 0.0267(14) 0.0370(15) 0.0045(11) -0.0009(11) -0.0055(10)
C019 0.0177(13) 0.0320(15) 0.0322(14) 0.0052(11) 0.0000(11) 0.0016(11)
C23 0.0263(14) 0.0214(13) 0.0274(13) 0.0015(10) 0.0044(11) -0.0020(10)
C01B 0.0308(15) 0.0216(13) 0.0243(13) 0.0001(10) -0.0038(11) -0.0014(11)
C01C 0.0276(14) 0.0227(13) 0.0320(15) -0.0009(11) 0.0004(11) -0.0006(11)
C01D 0.0312(15) 0.0243(14) 0.0296(14) -0.0025(11) -0.0028(12) 0.0041(11)
C32 0.0164(12) 0.0325(14) 0.0220(13) 0.0007(10) -0.0047(10) -0.0045(10)
C01F 0.0226(13) 0.0253(13) 0.0241(13) 0.0011(10) -0.0064(10) -0.0031(10)
C3 0.0189(13) 0.0323(15) 0.0338(15) -0.0001(11) 0.0039(11) -0.0049(11)
C01H 0.0199(13) 0.0227(13) 0.0337(15) 0.0030(11) -0.0050(11) -0.0022(10)
C11 0.0215(13) 0.0223(12) 0.0223(12) 0.0029(10) -0.0033(10) -0.0003(10)
C5 0.0259(14) 0.0278(14) 0.0235(13) 0.0038(10) -0.0026(10) -0.0042(11)
C01K 0.0312(15) 0.0231(13) 0.0294(14) -0.0003(11) 0.0070(11) -0.0081(11)
C01L 0.0289(14) 0.0254(13) 0.0279(14) 0.0019(11) -0.0042(11) -0.0073(11)
C01M 0.0219(13) 0.0350(15) 0.0246(13) 0.0009(11) -0.0012(10) 0.0044(11)
C01N 0.0256(14) 0.0180(12) 0.0325(14) -0.0010(10) -0.0091(11) -0.0036(10)
C38 0.0291(15) 0.0325(15) 0.0243(13) 0.0005(11) -0.0043(11) 0.0053(12)
C27 0.0210(13) 0.0193(13) 0.0447(17) -0.0003(11) -0.0041(12) -0.0027(10)
C01Q 0.0205(13) 0.0229(13) 0.0409(16) 0.0000(11) 0.0037(11) -0.0021(10)
C01R 0.0208(13) 0.0361(16) 0.0319(15) 0.0063(12) -0.0053(11) -0.0085(11)
C18 0.0268(14) 0.0205(13) 0.0419(16) 0.0020(11) -0.0088(12) -0.0057(11)
C19 0.0309(15) 0.0270(14) 0.0327(15) -0.0018(11) -0.0082(12) -0.0076(11)
C10 0.0185(12) 0.0250(13) 0.0251(13) 0.0044(10) -0.0022(10) 0.0016(10)
C01V 0.0296(15) 0.0276(14) 0.0320(15) -0.0054(11) -0.0089(12) -0.0016(11)
C01W 0.0283(15) 0.0317(15) 0.0338(15) -0.0028(12) 0.0065(12) -0.0039(12)
C01X 0.0292(15) 0.0269(14) 0.0413(17) 0.0015(12) -0.0096(13) -0.0096(12)
C4 0.0298(15) 0.0312(15) 0.0288(14) 0.0052(11) 0.0026(11) -0.0069(12)
C01Z 0.0340(16) 0.0315(15) 0.0281(14) 0.0030(11) -0.0046(12) -0.0053(12)
C29 0.0203(13) 0.0280(14) 0.0427(16) 0.0009(12) -0.0100(12) -0.0085(11)
C021 0.0303(15) 0.0309(15) 0.0316(15) -0.0015(12) -0.0051(12) -0.0107(12)
C28 0.0187(14) 0.0288(15) 0.055(2) 0.0017(13) -0.0109(13) -0.0008(11)
C023 0.0413(18) 0.0197(13) 0.0495(19) 0.0033(12) -0.0192(15) -0.0030(12)
C024 0.0305(15) 0.0327(15) 0.0289(14) 0.0061(12) -0.0060(12) -0.0016(12)
C025 0.0328(16) 0.0335(16) 0.0409(17) -0.0097(13) -0.0110(13) -0.0039(12)
C026 0.0278(15) 0.0316(15) 0.0317(15) 0.0078(12) -0.0082(12) 0.0000(12)
C17 0.0335(16) 0.0276(14) 0.0352(16) -0.0084(12) 0.0020(12) -0.0062(12)
C028 0.0395(17) 0.0359(16) 0.0284(15) 0.0050(12) 0.0017(13) -0.0092(13)
C37 0.0339(16) 0.0308(15) 0.0327(15) -0.0019(12) 0.0002(12) 0.0010(12)
C36 0.0251(15) 0.0301(15) 0.0520(19) 0.0085(14) -0.0003(13) 0.0045(12)
C34 0.0354(17) 0.0437(19) 0.054(2) 0.0110(15) -0.0260(16) -0.0107(14)
C35 0.0347(18) 0.0427(19) 0.068(2) 0.0210(17) -0.0251(17) -0.0013(15)

loop_
_atom_type_symbol
_atom_type_description
_atom_type_scat_dispersion_real
_atom_type_scat_dispersion_imag
_atom_type_scat_source
C C 0.0181 0.0091 'International Tables Vol C Tables 4.2.6.8 and 6.1.1.4'
H H 0.0000 0.0000 'International Tables Vol C Tables 4.2.6.8 and 6.1.1.4'
N N 0.0311 0.0180 'International Tables Vol C Tables 4.2.6.8 and 6.1.1.4'
O O 0.0492 0.0322 'International Tables Vol C Tables 4.2.6.8 and 6.1.1.4'
Si Si 0.2541 0.3302 'International Tables Vol C Tables 4.2.6.8 and 6.1.1.4'

loop_
_geom_angle_atom_site_label_1
_geom_angle_atom_site_label_2
_geom_angle_atom_site_label_3
_geom_angle
C26 Si1 C20 105.72(11)
C26 Si1 C16 113.91(12)
C15 Si1 C26 109.99(11)
C15 Si1 C20 107.24(11)
C15 Si1 C16 107.02(12)
C20 Si1 C16 112.81(12)
C00K Si02 C00T 109.43(11)
C00K Si02 C01N 115.82(12)
C00T Si02 C01N 106.85(11)
C00W Si02 C00K 106.61(11)
C00W Si02 C00T 108.89(11)
C00W Si02 C01N 109.11(12)
C9 N1 C10 123.3(2)
C12 N1 C9 110.5(2)
C12 N1 C10 125.5(2)
C00H N006 C01F 128.4(2)
C010 N006 C00H 107.7(2)
C010 N006 C01F 123.9(2)
C1 N2 C8 107.2(2)
C1 N2 C32 125.4(2)
C8 N2 C32 127.4(2)
C00M N008 C026 123.7(2)
C00N N008 C00M 110.4(2)
C00N N008 C026 124.7(2)
N1 C9 C8 114.6(2)
C14 C9 N1 110.0(2)
C14 C9 C8 135.2(2)
C8 C7 C6 106.8(2)
C8 C7 C11 122.1(2)
C6 C7 C11 131.0(2)
O003 C12 N1 125.9(2)
O003 C12 C13 128.7(2)
N1 C12 C13 105.5(2)
C31 C26 Si1 119.31(19)
C31 C26 C27 117.1(2)
C27 C26 Si1 123.3(2)
N2 C1 C2 129.2(2)
N2 C1 C6 108.6(2)
C2 C1 C6 122.2(2)
C30 C31 C26 121.7(2)
C15 C13 C12 123.4(2)
C15 C13 C14 130.8(2)
C14 C13 C12 105.7(2)
C13 C15 Si1 127.82(19)
N006 C00H C00M 127.5(2)
C00V C00H N006 109.9(2)
C00V C00H C00M 122.6(2)
N2 C8 C9 127.1(2)
C7 C8 N2 110.4(2)
C7 C8 C9 122.3(2)
C00S C00J C00N 104.9(2)
C00T C00J C00N 122.2(2)
C00T C00J C00S 132.8(2)
C011 C00K Si02 125.7(2)
C011 C00K C016 117.2(2)
C016 C00K Si02 117.0(2)
C21 C20 Si1 119.44(19)
C25 C20 Si1 123.6(2)
C25 C20 C21 116.9(2)
N008 C00M C00H 114.4(2)
C00S C00M N008 109.3(2)
C00S C00M C00H 136.3(2)
O004 C00N N008 126.2(2)
O004 C00N C00J 127.4(2)
N008 C00N C00J 106.3(2)
C00U C00O C017 118.8(2)
C00U C00O C01F 120.2(2)
C017 C00O C01F 121.0(2)
C3 C2 C1 117.0(3)
C01L C00Q C00W 121.7(2)
C1 C6 C7 107.0(2)
C5 C6 C7 133.8(2)
C5 C6 C1 119.2(2)
C00M C00S C00J 109.0(2)
C00J C00T Si02 128.6(2)
C00O C00U C01M 120.6(3)
C00H C00V C01B 107.2(2)
C00H C00V C024 121.7(3)
C01B C00V C024 131.0(3)
C00Q C00W Si02 119.81(19)
C00Q C00W C01H 116.8(2)
C01H C00W Si02 123.4(2)
C22 C21 C20 121.8(2)
C9 C14 C13 108.3(2)
C23 C22 C21 119.7(2)
N006 C010 C01B 108.4(2)
N006 C010 C01C 129.2(3)
C01C C010 C01B 122.4(3)
C019 C011 C00K 121.2(3)
C18 C16 Si1 112.77(19)
C18 C16 C17 110.2(2)
C19 C16 Si1 107.90(18)
C19 C16 C18 108.2(2)
C19 C16 C17 108.6(2)
C17 C16 Si1 109.10(18)
C24 C25 C20 121.6(2)
C31 C30 C29 120.4(2)
C38 C33 C32 122.3(2)
C34 C33 C32 119.2(3)
C34 C33 C38 118.2(3)
C021 C016 C00K 121.8(3)
C01V C017 C00O 120.6(2)
C25 C24 C23 120.5(2)
C01R C019 C011 120.2(3)
C22 C23 C24 119.5(3)
C010 C01B C00V 106.9(2)
C01Z C01B C00V 134.4(3)
C01Z C01B C010 118.7(3)
C01W C01C C010 117.1(3)
C01M C01D C01V 119.6(3)
N2 C32 C33 114.6(2)
N006 C01F C00O 114.3(2)
C2 C3 C4 121.9(3)
C01Q C01H C00W 121.3(3)
C7 C11 C10 110.0(2)
C4 C5 C6 118.3(3)
C01Q C01K C01L 119.5(3)
C01K C01L C00Q 119.8(3)
C01D C01M C00U 120.4(3)
C01X C01N Si02 106.53(18)
C01X C01N C025 108.4(2)
C023 C01N Si02 110.58(18)
C023 C01N C01X 109.0(2)
C023 C01N C025 110.1(2)
C025 C01N Si02 112.13(19)
C33 C38 C37 121.7(3)
C28 C27 C26 121.4(3)
C01H C01Q C01K 121.0(3)
C019 C01R C021 119.9(3)
N1 C10 C11 110.9(2)
C017 C01V C01D 120.0(3)
C01C C01W C028 121.7(3)
C5 C4 C3 121.3(3)
C028 C01Z C01B 118.9(3)
C30 C29 C28 119.2(2)
C016 C021 C01R 119.7(3)
C29 C28 C27 120.1(3)
C00V C024 C026 110.7(2)
N008 C026 C024 111.1(2)
C01Z C028 C01W 121.1(3)
C36 C37 C38 119.2(3)
C35 C36 C37 119.5(3)
C33 C34 C35 120.3(3)
C36 C35 C34 121.1(3)

loop_
_geom_bond_atom_site_label_1
_geom_bond_atom_site_label_2
_geom_bond_distance
Si1 C26 1.879(3)
Si1 C15 1.878(3)
Si1 C20 1.888(3)
Si1 C16 1.907(3)
Si02 C00K 1.879(3)
Si02 C00T 1.879(3)
Si02 C00W 1.877(3)
Si02 C01N 1.900(3)
O003 C12 1.218(3)
O004 C00N 1.228(3)
N1 C9 1.420(3)
N1 C12 1.369(3)
N1 C10 1.458(3)
N006 C00H 1.394(3)
N006 C010 1.382(3)
N006 C01F 1.463(3)
N2 C1 1.381(3)
N2 C8 1.394(3)
N2 C32 1.460(3)
N008 C00M 1.426(3)
N008 C00N 1.361(3)
N008 C026 1.463(3)
C9 C8 1.435(4)
C9 C14 1.354(4)
C7 C8 1.375(4)
C7 C6 1.422(4)
C7 C11 1.500(4)
C12 C13 1.514(3)
C26 C31 1.395(4)
C26 C27 1.394(4)
C1 C2 1.401(4)
C1 C6 1.417(4)
C31 C30 1.377(4)
C13 C15 1.350(4)
C13 C14 1.449(4)
C00H C00M 1.433(4)
C00H C00V 1.375(4)
C00J C00N 1.508(3)
C00J C00S 1.454(4)
C00J C00T 1.335(4)
C00K C011 1.402(4)
C00K C016 1.401(4)
C20 C21 1.398(4)
C20 C25 1.397(4)
C00M C00S 1.353(4)
C00O C00U 1.389(4)
C00O C017 1.397(4)
C00O C01F 1.518(4)
C2 C3 1.377(4)
C00Q C00W 1.400(4)
C00Q C01L 1.395(4)
C6 C5 1.410(4)
C00U C01M 1.388(4)
C00V C01B 1.423(4)
C00V C024 1.501(4)
C00W C01H 1.408(4)
C21 C22 1.399(4)
C22 C23 1.379(4)
C010 C01B 1.419(4)
C010 C01C 1.393(4)
C011 C019 1.385(4)
C16 C18 1.531(4)
C16 C19 1.528(4)
C16 C17 1.541(4)
C25 C24 1.384(4)
C30 C29 1.381(4)
C33 C32 1.519(4)
C33 C38 1.386(4)
C33 C34 1.382(4)
C016 C021 1.377(4)
C017 C01V 1.389(4)
C24 C23 1.386(4)
C019 C01R 1.377(4)
C01B C01Z 1.407(4)
C01C C01W 1.385(4)
C01D C01M 1.385(4)
C01D C01V 1.390(4)
C3 C4 1.406(4)
C01H C01Q 1.375(4)
C11 C10 1.532(4)
C5 C4 1.382(4)
C01K C01L 1.382(4)
C01K C01Q 1.381(4)
C01N C01X 1.537(4)
C01N C023 1.532(4)
C01N C025 1.540(4)
C38 C37 1.396(4)
C27 C28 1.390(4)
C01R C021 1.390(4)
C01W C028 1.402(4)
C01Z C028 1.381(4)
C29 C28 1.382(4)
C024 C026 1.508(4)
C37 C36 1.380(4)
C36 C35 1.378(5)
C34 C35 1.388(5)
